data_7111064
loop_
_publ_author_name
'Ameerunisha, Sardar'
'Schneider, J\"org'
'Meyer, Thomas'
'Henkel, Gerald'
'Zacharias, Panthapally S.'
'Bill, Eckhard'

_publ_section_title
;
 Synthesis and structural characterisation of Fe(ii) and Cu(i) complexes
 of a new tetrafunctional N-donor ligand with dodecahedral or tetrahedral
 binding domains
;
_journal_issue 21
_journal_name_full 'Chemical Communications'
_journal_page_first 2155
_journal_paper_doi 10.1039/b005671p
_journal_year 2000
_chemical_formula_sum 'C65 H65 Cl2 Cu2 N11 O11 S4'
_chemical_formula_weight 1502.50
_space_group_IT_number 2
_symmetry_cell_setting triclinic
_symmetry_space_group_name_Hall '-P 1'
_symmetry_space_group_name_H-M 'P -1'
_atom_sites_solution_hydrogens geom
_atom_sites_solution_primary direct
_atom_sites_solution_secondary difmap
_cell_angle_alpha 89.54(2)
_cell_angle_beta 84.40(2)
_cell_angle_gamma 87.11(2)
_cell_formula_units_Z 2
_cell_length_a 11.188(3)
_cell_length_b 16.587(4)
_cell_length_c 17.538(4)
_cell_measurement_reflns_used 18
_cell_measurement_temperature 150
_cell_measurement_theta_max 20
_cell_measurement_theta_min 10
_cell_volume 3235.0(14)
_computing_cell_refinement 'P3 (Siemens, 1991)'
_computing_data_collection 'P3 (Siemens, 1991)'
_computing_data_reduction 'P3 (Siemens, 1991)'
_computing_publication_material 'SHELXL-97 (Sheldrick, 1997)'
_computing_structure_refinement 'SHELXL-97 (Sheldrick, 1997)'
_computing_structure_solution 'SHELXS-90 (Sheldrick, 1990)'
_diffrn_ambient_temperature 150
_diffrn_measured_fraction_theta_full 1.000
_diffrn_measured_fraction_theta_max 1.000
_diffrn_measurement_device_type 'Siemens P4RA'
_diffrn_measurement_method '\w scans'
_diffrn_radiation_monochromator graphite
_diffrn_radiation_source 'fine-focus rotating anode tube'
_diffrn_radiation_type MoK\a
_diffrn_radiation_wavelength 0.71073
_diffrn_reflns_av_R_equivalents 0.0341
_diffrn_reflns_av_sigmaI/netI 0.0522
_diffrn_reflns_limit_h_max 14
_diffrn_reflns_limit_h_min -14
_diffrn_reflns_limit_k_max 0
_diffrn_reflns_limit_k_min -21
_diffrn_reflns_limit_l_max 22
_diffrn_reflns_limit_l_min -22
_diffrn_reflns_number 14631
_diffrn_reflns_theta_full 27.00
_diffrn_reflns_theta_max 27.00
_diffrn_reflns_theta_min 2.07
_diffrn_standards_interval_count 99
_diffrn_standards_number 1
_exptl_absorpt_coefficient_mu 0.940
_exptl_absorpt_correction_T_max 0.868
_exptl_absorpt_correction_T_min 0.728
_exptl_absorpt_correction_type psi-scan
_exptl_crystal_density_diffrn 1.543
_exptl_crystal_density_method 'not measured'
_exptl_crystal_F_000 1552
_exptl_crystal_size_max 0.69
_exptl_crystal_size_mid 0.23
_exptl_crystal_size_min 0.15
_refine_diff_density_max 0.495
_refine_diff_density_min -0.446
_refine_diff_density_rms 0.075
_refine_ls_extinction_method none
_refine_ls_goodness_of_fit_ref 1.018
_refine_ls_hydrogen_treatment mixed
_refine_ls_matrix_type full
_refine_ls_number_parameters 862
_refine_ls_number_reflns 14130
_refine_ls_number_restraints 0
_refine_ls_restrained_S_all 1.018
_refine_ls_R_factor_all 0.0687
_refine_ls_R_factor_gt 0.0435
_refine_ls_shift/su_max 0.001
_refine_ls_shift/su_mean 0.000
_refine_ls_structure_factor_coef Fsqd
_refine_ls_weighting_details 'calc w=1/[\s^2^(Fo^2^)+(0.0402P)^2^+3.1977P] where P=(Fo^2^+2Fc^2^)/3'
_refine_ls_weighting_scheme calc
_refine_ls_wR_factor_gt 0.0929
_refine_ls_wR_factor_ref 0.1037
_reflns_number_gt 10639
_reflns_number_total 14130
_reflns_threshold_expression >2sigma(I)
_cod_data_source_file b005671psup1.cif
_cod_data_source_block (2)
_cod_original_sg_symbol_H-M P-1
_cod_database_code 7111064

loop_
_symmetry_equiv_pos_as_xyz
'x, y, z'
'-x, -y, -z'

loop_
_atom_site_label
_atom_site_type_symbol
_atom_site_fract_x
_atom_site_fract_y
_atom_site_fract_z
_atom_site_U_iso_or_equiv
_atom_site_adp_type
_atom_site_occupancy
_atom_site_symmetry_multiplicity
_atom_site_calc_flag
_atom_site_refinement_flags
Cu1 Cu 0.36115(3) 0.75751(2) 0.282444(18) 0.01628(8) Uani 1 1 d .
Cu2 Cu 0.14753(3) 0.76716(2) 0.223110(18) 0.01595(8) Uani 1 1 d .
S1 S 0.60037(7) 0.84967(5) 0.33543(4) 0.02589(17) Uani 1 1 d .
S2 S -0.08409(7) 0.87487(5) 0.16801(4) 0.02510(16) Uani 1 1 d .
S3 S 0.55462(7) 0.61177(5) 0.35446(5) 0.02794(17) Uani 1 1 d .
S4 S -0.05940(7) 0.65619(5) 0.15531(5) 0.02859(18) Uani 1 1 d .
N1 N 0.3656(2) 0.65793(13) 0.21334(12) 0.0157(5) Uani 1 1 d .
N2 N 0.1373(2) 0.66587(13) 0.29173(13) 0.0163(5) Uani 1 1 d .
N3 N 0.0105(2) 0.80508(14) 0.30209(13) 0.0172(5) Uani 1 1 d .
N4 N 0.4986(2) 0.78659(14) 0.20320(13) 0.0176(5) Uani 1 1 d .
N5 N 0.2805(2) 0.86323(13) 0.32723(13) 0.0155(5) Uani 1 1 d .
N6 N 0.2308(2) 0.86601(13) 0.17495(12) 0.0152(5) Uani 1 1 d .
N7 N 0.1660(2) 0.73210(14) 0.11080(13) 0.0167(5) Uani 1 1 d .
N8 N 0.3390(2) 0.72346(14) 0.39525(13) 0.0170(5) Uani 1 1 d .
C1 C 0.4670(2) 0.65434(17) 0.16562(15) 0.0176(6) Uani 1 1 d .
C2 C 0.5156(3) 0.58208(18) 0.13102(17) 0.0229(6) Uani 1 1 d .
H2A H 0.5857 0.5823 0.0948 0.0269(15) Uiso 1 1 d R
C3 C 0.4620(3) 0.51127(18) 0.15057(17) 0.0238(6) Uani 1 1 d .
H3A H 0.4948 0.4610 0.1289 0.0269(15) Uiso 1 1 d R
C4 C 0.3562(3) 0.51288(17) 0.20165(16) 0.0200(6) Uani 1 1 d .
C5 C 0.2971(3) 0.44082(17) 0.22515(17) 0.0230(6) Uani 1 1 d .
H5A H 0.3307 0.3898 0.2056 0.0269(15) Uiso 1 1 d R
C6 C 0.1952(3) 0.44385(17) 0.27326(16) 0.0226(6) Uani 1 1 d .
H6A H 0.1596 0.3948 0.2908 0.0269(15) Uiso 1 1 d R
C7 C 0.1396(3) 0.51999(17) 0.29902(16) 0.0195(6) Uani 1 1 d .
C8 C 0.0313(3) 0.52513(18) 0.34734(16) 0.0239(6) Uani 1 1 d .
H8A H -0.0056 0.4767 0.3657 0.0269(15) Uiso 1 1 d R
C9 C -0.0204(3) 0.59952(18) 0.36807(16) 0.0223(6) Uani 1 1 d .
H9A H -0.0923 0.6046 0.4027 0.0269(15) Uiso 1 1 d R
C10 C 0.0331(3) 0.66856(17) 0.33749(15) 0.0183(6) Uani 1 1 d .
C11 C 0.1922(2) 0.59264(16) 0.27505(15) 0.0164(5) Uani 1 1 d .
C12 C 0.3078(2) 0.58876(16) 0.22897(15) 0.0156(5) Uani 1 1 d .
C13 C 0.5264(2) 0.73046(17) 0.15330(16) 0.0192(6) Uani 1 1 d .
H13A H 0.5844 0.7381 0.1101 0.0269(15) Uiso 1 1 d R
C14 C 0.5398(2) 0.86586(17) 0.19024(16) 0.0190(6) Uani 1 1 d .
C15 C 0.5797(3) 0.90681(17) 0.25218(16) 0.0199(6) Uani 1 1 d .
C16 C 0.6030(3) 0.98857(18) 0.24319(18) 0.0251(6) Uani 1 1 d .
H16A H 0.6294 1.0176 0.2851 0.0269(15) Uiso 1 1 d R
C17 C 0.5887(3) 1.02750(19) 0.17414(19) 0.0292(7) Uani 1 1 d .
H17A H 0.6031 1.0839 0.1692 0.0269(15) Uiso 1 1 d R
C18 C 0.5543(3) 0.98576(19) 0.11235(18) 0.0275(7) Uani 1 1 d .
H18A H 0.5458 1.0131 0.0646 0.0269(15) Uiso 1 1 d R
C19 C 0.5306(3) 0.90483(18) 0.12001(17) 0.0219(6) Uani 1 1 d .
H19A H 0.5081 0.8751 0.0773 0.0269(15) Uiso 1 1 d R
C20 C 0.6362(3) 0.9241(2) 0.40250(19) 0.0363(8) Uani 1 1 d .
H20C H 0.5693 0.9624 0.4121 0.056(4) Uiso 1 1 d R
H20A H 0.7058 0.9517 0.3823 0.056(4) Uiso 1 1 d R
H20B H 0.6533 0.8984 0.4497 0.056(4) Uiso 1 1 d R
C21 C -0.0236(2) 0.74953(17) 0.34978(15) 0.0189(6) Uani 1 1 d .
H21A H -0.0836 0.7605 0.3918 0.0269(15) Uiso 1 1 d R
C22 C -0.0310(2) 0.88657(17) 0.31390(16) 0.0181(6) Uani 1 1 d .
C23 C -0.0681(2) 0.93085(17) 0.25111(16) 0.0198(6) Uani 1 1 d .
C24 C -0.0939(3) 1.01365(18) 0.25960(17) 0.0239(6) Uani 1 1 d .
H24A H -0.1207 1.0445 0.2174 0.0269(15) Uiso 1 1 d R
C25 C -0.0816(3) 1.05115(18) 0.32872(18) 0.0254(6) Uani 1 1 d .
H25A H -0.0961 1.1085 0.3331 0.0269(15) Uiso 1 1 d R
C26 C -0.0478(3) 1.00707(18) 0.39123(17) 0.0240(6) Uani 1 1 d .
H26A H -0.0422 1.0335 0.4392 0.0269(15) Uiso 1 1 d R
C27 C -0.0230(3) 0.92430(17) 0.38407(16) 0.0206(6) Uani 1 1 d .
H27A H -0.0004 0.8930 0.4272 0.0269(15) Uiso 1 1 d R
C28 C -0.1025(4) 0.9515(2) 0.09684(18) 0.0385(9) Uani 1 1 d .
H28C H -0.0906 0.9264 0.0474 0.056(4) Uiso 1 1 d R
H28A H -0.0440 0.9917 0.0988 0.056(4) Uiso 1 1 d R
H28B H -0.1816 0.9773 0.1026 0.056(4) Uiso 1 1 d R
C29 C 0.2873(2) 0.86343(17) 0.40343(16) 0.0178(6) Uani 1 1 d .
C30 C 0.2780(3) 0.93458(17) 0.44716(16) 0.0214(6) Uani 1 1 d .
H30A H 0.2788 0.9319 0.5018 0.0269(15) Uiso 1 1 d R
C31 C 0.2665(3) 1.00731(17) 0.41049(16) 0.0220(6) Uani 1 1 d .
H31A H 0.2619 1.0567 0.4391 0.0269(15) Uiso 1 1 d R
C32 C 0.2611(2) 1.01000(16) 0.33088(16) 0.0187(6) Uani 1 1 d .
C33 C 0.2545(3) 1.08395(17) 0.28827(18) 0.0229(6) Uani 1 1 d .
H33A H 0.2502 1.1341 0.3155 0.0269(15) Uiso 1 1 d R
C34 C 0.2544(3) 1.08422(17) 0.21154(18) 0.0226(6) Uani 1 1 d .
H34A H 0.2576 1.1344 0.1839 0.0269(15) Uiso 1 1 d R
C35 C 0.2496(3) 1.01060(16) 0.16993(17) 0.0198(6) Uani 1 1 d .
C36 C 0.2452(3) 1.00921(18) 0.08990(17) 0.0228(6) Uani 1 1 d .
H36A H 0.2511 1.0585 0.0609 0.0269(15) Uiso 1 1 d R
C37 C 0.2346(3) 0.93710(17) 0.05418(16) 0.0219(6) Uani 1 1 d .
H37A H 0.2334 0.9344 -0.0004 0.0269(15) Uiso 1 1 d R
C38 C 0.2240(2) 0.86705(16) 0.09903(15) 0.0166(5) Uani 1 1 d .
C39 C 0.2483(2) 0.93623(16) 0.20993(15) 0.0161(5) Uani 1 1 d .
C40 C 0.2643(2) 0.93542(16) 0.29147(15) 0.0157(5) Uani 1 1 d .
C41 C 0.3027(3) 0.78413(17) 0.43847(16) 0.0195(6) Uani 1 1 d .
H41A H 0.2869 0.7771 0.4928 0.0269(15) Uiso 1 1 d R
C42 C 0.3294(3) 0.64394(16) 0.42563(15) 0.0176(6) Uani 1 1 d .
C43 C 0.4195(3) 0.58315(17) 0.40534(16) 0.0207(6) Uani 1 1 d .
C44 C 0.3983(3) 0.50403(18) 0.42858(18) 0.0283(7) Uani 1 1 d .
H44A H 0.4594 0.4623 0.4157 0.0269(15) Uiso 1 1 d R
C45 C 0.2911(3) 0.4849(2) 0.47010(19) 0.0345(8) Uani 1 1 d .
H45A H 0.2766 0.4299 0.4839 0.0269(15) Uiso 1 1 d R
C46 C 0.2051(3) 0.54515(19) 0.49147(18) 0.0298(7) Uani 1 1 d .
H46A H 0.1316 0.5324 0.5210 0.0269(15) Uiso 1 1 d R
C47 C 0.2246(3) 0.62413(18) 0.47006(16) 0.0227(6) Uani 1 1 d .
H47A H 0.1653 0.6662 0.4856 0.0269(15) Uiso 1 1 d R
C48 C 0.6324(3) 0.5153(2) 0.3344(2) 0.0433(9) Uani 1 1 d .
H48C H 0.7068 0.5235 0.3039 0.056(4) Uiso 1 1 d R
H48A H 0.5847 0.4814 0.3067 0.056(4) Uiso 1 1 d R
H48B H 0.6495 0.4885 0.3811 0.056(4) Uiso 1 1 d R
C49 C 0.2035(2) 0.78921(16) 0.06552(15) 0.0175(6) Uani 1 1 d .
H49A H 0.2181 0.7803 0.0113 0.0269(15) Uiso 1 1 d R
C50 C 0.1645(3) 0.65237(17) 0.08191(15) 0.0184(6) Uani 1 1 d .
C51 C 0.0660(3) 0.60538(18) 0.10519(16) 0.0217(6) Uani 1 1 d .
C52 C 0.0727(3) 0.52432(19) 0.08482(18) 0.0300(7) Uani 1 1 d .
H52A H 0.0066 0.4914 0.1007 0.0269(15) Uiso 1 1 d R
C53 C 0.1728(3) 0.49089(19) 0.04206(19) 0.0341(8) Uani 1 1 d .
H53A H 0.1766 0.4345 0.0295 0.0269(15) Uiso 1 1 d R
C54 C 0.2683(3) 0.53840(19) 0.01746(18) 0.0310(7) Uani 1 1 d .
H54A H 0.3369 0.5154 -0.0134 0.0269(15) Uiso 1 1 d R
C55 C 0.2636(3) 0.61932(17) 0.03691(16) 0.0219(6) Uani 1 1 d .
H55A H 0.3286 0.6527 0.0197 0.0269(15) Uiso 1 1 d R
C56 C -0.1637(3) 0.5782(3) 0.1713(2) 0.0508(11) Uani 1 1 d .
H56C H -0.1264 0.5314 0.1935 0.056(4) Uiso 1 1 d R
H56A H -0.1919 0.5647 0.1233 0.056(4) Uiso 1 1 d R
H56B H -0.2317 0.5982 0.2047 0.056(4) Uiso 1 1 d R
N9 N 0.4411(2) 0.23335(16) 0.39480(15) 0.0291(6) Uani 1 1 d .
C57 C 0.4990(3) 0.1634(2) 0.3770(2) 0.0364(8) Uani 1 1 d .
H57A H 0.4964 0.1437 0.3259 0.064(8) Uiso 1 1 d R
C58 C 0.3858(3) 0.2829(2) 0.3378(2) 0.0370(8) Uani 1 1 d .
H58C H 0.3915 0.2552 0.2896 0.064(6) Uiso 1 1 d R
H58A H 0.4258 0.3328 0.3320 0.064(6) Uiso 1 1 d R
H58B H 0.3031 0.2953 0.3555 0.064(6) Uiso 1 1 d R
C59 C 0.4361(4) 0.2666(2) 0.4713(2) 0.0400(9) Uani 1 1 d .
H59C H 0.4736 0.3174 0.4712 0.064(6) Uiso 1 1 d R
H59A H 0.4748 0.2275 0.5026 0.064(6) Uiso 1 1 d R
H59B H 0.3532 0.2720 0.4912 0.064(6) Uiso 1 1 d R
O9 O 0.5552(3) 0.12132(16) 0.42045(18) 0.0576(8) Uani 1 1 d .
N10 N 1.0551(2) 0.24084(16) 0.10978(15) 0.0287(6) Uani 1 1 d .
C60 C 0.9839(3) 0.1828(2) 0.1344(2) 0.0424(9) Uani 1 1 d .
H60A H 0.9802 0.1694 0.1879 0.064(8) Uiso 1 1 d R
C61 C 1.0671(3) 0.2641(2) 0.0299(2) 0.0395(9) Uani 1 1 d .
H61C H 1.0233 0.3149 0.0252 0.053(5) Uiso 1 1 d R
H61A H 1.0338 0.2254 -0.0013 0.053(5) Uiso 1 1 d R
H61B H 1.1495 0.2710 0.0112 0.053(5) Uiso 1 1 d R
C62 C 1.1140(3) 0.2892(2) 0.16187(19) 0.0329(8) Uani 1 1 d .
H62C H 1.1971 0.2930 0.1433 0.053(5) Uiso 1 1 d R
H62A H 1.1076 0.2652 0.2120 0.053(5) Uiso 1 1 d R
H62B H 1.0751 0.3421 0.1656 0.053(5) Uiso 1 1 d R
O10 O 0.9224(3) 0.14427(18) 0.09500(19) 0.0657(9) Uani 1 1 d .
N11 N 0.7709(3) 0.3055(2) 0.23261(19) 0.0440(8) Uani 1 1 d .
C63 C 0.8342(5) 0.3412(3) 0.2796(3) 0.0693(15) Uani 1 1 d .
H63A H 0.8416 0.3167 0.3288 0.064(8) Uiso 1 1 d R
C64 C 0.7535(5) 0.3394(3) 0.1579(3) 0.0634(13) Uani 1 1 d .
H64C H 0.6694 0.3467 0.1517 0.195(15) Uiso 1 1 d R
H64A H 0.7930 0.3042 0.1191 0.195(15) Uiso 1 1 d R
H64B H 0.7913 0.3901 0.1533 0.195(15) Uiso 1 1 d R
C65 C 0.7149(5) 0.2289(3) 0.2492(4) 0.089(2) Uani 1 1 d .
H65C H 0.7184 0.2205 0.3031 0.195(15) Uiso 1 1 d R
H65A H 0.7584 0.1824 0.2262 0.195(15) Uiso 1 1 d R
H65B H 0.6305 0.2292 0.2430 0.195(15) Uiso 1 1 d R
O11 O 0.8850(3) 0.4057(2) 0.2644(3) 0.0926(14) Uani 1 1 d .
Cl1 Cl 0.05949(7) 0.24538(5) 0.43139(4) 0.02675(16) Uani 1 1 d .
O1 O 0.0708(2) 0.24273(17) 0.34928(13) 0.0462(7) Uani 1 1 d .
O2 O 0.1572(2) 0.19877(16) 0.46006(14) 0.0442(6) Uani 1 1 d .
O3 O 0.0616(3) 0.32782(14) 0.45594(16) 0.0475(7) Uani 1 1 d .
O4 O -0.0521(2) 0.21218(14) 0.46137(15) 0.0405(6) Uani 1 1 d .
Cl2 Cl -0.45225(7) 0.75097(5) -0.06994(4) 0.02923(17) Uani 1 1 d .
O5 O -0.4436(3) 0.74745(19) -0.15136(14) 0.0532(8) Uani 1 1 d .
O6 O -0.3577(2) 0.79720(17) -0.04693(16) 0.0512(7) Uani 1 1 d .
O7 O -0.5648(2) 0.78865(19) -0.04043(18) 0.0597(8) Uani 1 1 d .
O8 O -0.4425(3) 0.67138(17) -0.04018(18) 0.0701(10) Uani 1 1 d .

loop_
_atom_site_aniso_label
_atom_site_aniso_U_11
_atom_site_aniso_U_22
_atom_site_aniso_U_33
_atom_site_aniso_U_23
_atom_site_aniso_U_13
_atom_site_aniso_U_12
Cu1 0.01953(17) 0.01565(17) 0.01321(16) -0.00284(12) 0.00033(13) 0.00032(13)
Cu2 0.01921(17) 0.01596(17) 0.01218(16) 0.00047(12) 0.00104(13) -0.00098(13)
S1 0.0325(4) 0.0254(4) 0.0214(4) -0.0018(3) -0.0076(3) -0.0073(3)
S2 0.0298(4) 0.0265(4) 0.0192(4) -0.0007(3) -0.0061(3) 0.0047(3)
S3 0.0228(4) 0.0335(4) 0.0261(4) 0.0009(3) 0.0006(3) 0.0065(3)
S4 0.0223(4) 0.0393(5) 0.0243(4) 0.0017(3) 0.0000(3) -0.0073(3)
N1 0.0163(11) 0.0167(11) 0.0141(11) -0.0019(9) -0.0019(9) -0.0010(9)
N2 0.0192(12) 0.0157(11) 0.0141(11) 0.0009(9) -0.0021(9) 0.0004(9)
N3 0.0167(12) 0.0200(12) 0.0150(11) -0.0017(9) -0.0027(9) 0.0014(9)
N4 0.0168(12) 0.0196(12) 0.0165(11) -0.0016(9) -0.0028(9) -0.0013(9)
N5 0.0145(11) 0.0170(11) 0.0149(11) -0.0025(9) -0.0007(9) -0.0001(9)
N6 0.0158(11) 0.0154(11) 0.0141(11) 0.0008(9) -0.0003(9) 0.0001(9)
N7 0.0166(11) 0.0201(12) 0.0134(11) -0.0012(9) -0.0022(9) -0.0008(9)
N8 0.0159(11) 0.0193(12) 0.0156(11) -0.0006(9) -0.0017(9) 0.0018(9)
C1 0.0180(14) 0.0220(14) 0.0129(13) -0.0034(11) -0.0016(10) 0.0003(11)
C2 0.0218(15) 0.0252(15) 0.0209(15) -0.0061(12) 0.0003(12) 0.0028(12)
C3 0.0272(16) 0.0200(15) 0.0236(15) -0.0074(12) -0.0014(12) 0.0041(12)
C4 0.0235(15) 0.0179(14) 0.0191(14) -0.0032(11) -0.0053(11) -0.0002(11)
C5 0.0313(17) 0.0145(14) 0.0237(15) -0.0025(11) -0.0067(13) 0.0016(12)
C6 0.0336(17) 0.0146(14) 0.0206(15) 0.0003(11) -0.0065(12) -0.0038(12)
C7 0.0266(15) 0.0185(14) 0.0142(13) 0.0001(11) -0.0044(11) -0.0031(12)
C8 0.0325(17) 0.0210(15) 0.0185(14) 0.0048(11) -0.0008(12) -0.0088(13)
C9 0.0249(15) 0.0243(15) 0.0172(14) 0.0023(11) 0.0032(12) -0.0060(12)
C10 0.0205(14) 0.0216(14) 0.0130(13) 0.0018(11) -0.0016(11) -0.0029(11)
C11 0.0196(14) 0.0176(13) 0.0127(13) -0.0007(10) -0.0043(10) -0.0017(11)
C12 0.0217(14) 0.0147(13) 0.0110(12) -0.0010(10) -0.0048(10) 0.0008(11)
C13 0.0169(14) 0.0233(15) 0.0171(14) -0.0039(11) 0.0003(11) -0.0010(11)
C14 0.0156(13) 0.0215(14) 0.0196(14) -0.0025(11) 0.0024(11) -0.0035(11)
C15 0.0181(14) 0.0230(15) 0.0185(14) -0.0023(11) -0.0001(11) -0.0029(11)
C16 0.0240(15) 0.0220(15) 0.0299(17) -0.0075(13) -0.0026(13) -0.0046(12)
C17 0.0281(17) 0.0231(16) 0.0366(18) 0.0038(13) -0.0013(14) -0.0071(13)
C18 0.0264(16) 0.0319(17) 0.0244(16) 0.0075(13) -0.0009(13) -0.0074(13)
C19 0.0196(14) 0.0257(15) 0.0201(14) -0.0023(12) 0.0012(11) -0.0030(12)
C20 0.050(2) 0.0368(19) 0.0253(17) -0.0059(14) -0.0110(15) -0.0152(16)
C21 0.0180(14) 0.0238(15) 0.0143(13) -0.0001(11) 0.0002(11) -0.0004(11)
C22 0.0140(13) 0.0201(14) 0.0195(14) 0.0003(11) 0.0014(11) 0.0012(11)
C23 0.0178(14) 0.0229(15) 0.0179(14) -0.0008(11) 0.0007(11) 0.0033(11)
C24 0.0212(15) 0.0237(15) 0.0263(16) 0.0075(12) -0.0021(12) 0.0021(12)
C25 0.0246(16) 0.0186(15) 0.0324(17) 0.0006(12) -0.0001(13) 0.0006(12)
C26 0.0213(15) 0.0262(16) 0.0237(15) -0.0068(12) 0.0015(12) 0.0012(12)
C27 0.0191(14) 0.0239(15) 0.0185(14) 0.0010(11) -0.0006(11) -0.0003(12)
C28 0.051(2) 0.043(2) 0.0203(16) 0.0062(14) -0.0068(15) 0.0145(17)
C29 0.0148(13) 0.0212(14) 0.0172(13) -0.0029(11) -0.0025(11) 0.0016(11)
C30 0.0228(15) 0.0241(15) 0.0177(14) -0.0073(11) -0.0048(11) 0.0015(12)
C31 0.0239(15) 0.0188(14) 0.0234(15) -0.0100(12) -0.0044(12) 0.0025(12)
C32 0.0135(13) 0.0179(14) 0.0244(15) -0.0042(11) -0.0010(11) 0.0005(11)
C33 0.0229(15) 0.0152(14) 0.0310(16) -0.0039(12) -0.0038(12) -0.0014(11)
C34 0.0237(15) 0.0120(13) 0.0318(17) 0.0016(12) -0.0002(13) -0.0025(11)
C35 0.0184(14) 0.0152(13) 0.0257(15) 0.0015(11) -0.0021(12) -0.0002(11)
C36 0.0232(15) 0.0197(14) 0.0254(15) 0.0073(12) -0.0022(12) -0.0016(12)
C37 0.0243(15) 0.0244(15) 0.0172(14) 0.0042(11) -0.0028(11) -0.0032(12)
C38 0.0154(13) 0.0200(14) 0.0143(13) 0.0003(11) -0.0017(10) -0.0002(11)
C39 0.0150(13) 0.0147(13) 0.0181(13) -0.0010(10) 0.0010(10) -0.0009(10)
C40 0.0128(12) 0.0154(13) 0.0187(13) -0.0013(10) -0.0002(10) -0.0012(10)
C41 0.0217(14) 0.0243(15) 0.0126(13) -0.0027(11) -0.0026(11) 0.0011(11)
C42 0.0249(15) 0.0171(13) 0.0115(13) -0.0011(10) -0.0058(11) 0.0009(11)
C43 0.0250(15) 0.0211(14) 0.0158(14) -0.0019(11) -0.0041(11) 0.0038(12)
C44 0.0365(18) 0.0225(16) 0.0250(16) -0.0005(12) -0.0031(14) 0.0063(13)
C45 0.051(2) 0.0225(16) 0.0296(18) 0.0066(13) -0.0037(16) -0.0014(15)
C46 0.0355(18) 0.0304(17) 0.0228(16) 0.0098(13) -0.0003(13) -0.0020(14)
C47 0.0293(16) 0.0252(15) 0.0129(13) 0.0003(11) 0.0002(11) 0.0013(12)
C48 0.042(2) 0.047(2) 0.036(2) 0.0018(17) 0.0062(16) 0.0237(18)
C49 0.0169(13) 0.0213(14) 0.0139(13) -0.0007(11) 0.0002(10) 0.0000(11)
C50 0.0240(15) 0.0206(14) 0.0112(13) -0.0009(10) -0.0040(11) -0.0032(11)
C51 0.0241(15) 0.0260(15) 0.0159(14) 0.0035(11) -0.0043(11) -0.0061(12)
C52 0.0384(19) 0.0280(17) 0.0256(16) 0.0028(13) -0.0069(14) -0.0146(14)
C53 0.053(2) 0.0194(16) 0.0310(18) -0.0071(13) -0.0099(16) -0.0046(15)
C54 0.042(2) 0.0279(17) 0.0217(16) -0.0068(13) 0.0017(14) 0.0014(14)
C55 0.0293(16) 0.0210(15) 0.0155(14) -0.0027(11) -0.0008(12) -0.0030(12)
C56 0.035(2) 0.067(3) 0.051(2) 0.004(2) 0.0026(18) -0.025(2)
N9 0.0338(15) 0.0268(14) 0.0278(14) 0.0012(11) -0.0104(12) 0.0011(12)
C57 0.0352(19) 0.0308(18) 0.044(2) -0.0023(16) -0.0085(16) -0.0010(15)
C58 0.041(2) 0.038(2) 0.0332(19) 0.0062(15) -0.0109(16) -0.0007(16)
C59 0.052(2) 0.038(2) 0.0318(19) -0.0013(15) -0.0161(17) -0.0018(17)
O9 0.066(2) 0.0380(15) 0.072(2) -0.0008(14) -0.0305(17) 0.0165(14)
N10 0.0327(15) 0.0299(14) 0.0244(14) 0.0016(11) -0.0066(11) -0.0034(12)
C60 0.045(2) 0.037(2) 0.047(2) 0.0108(17) -0.0104(18) -0.0085(17)
C61 0.041(2) 0.050(2) 0.0292(18) 0.0020(16) -0.0111(16) -0.0086(17)
C62 0.0362(19) 0.0363(19) 0.0268(17) -0.0057(14) -0.0037(14) -0.0049(15)
O10 0.079(2) 0.0468(17) 0.081(2) 0.0181(16) -0.0395(19) -0.0340(16)
N11 0.0414(18) 0.0444(19) 0.0465(19) 0.0030(15) -0.0060(15) -0.0008(15)
C63 0.069(3) 0.076(4) 0.065(3) -0.029(3) -0.030(3) 0.033(3)
C64 0.075(3) 0.059(3) 0.059(3) 0.003(2) -0.024(3) -0.003(2)
C65 0.051(3) 0.075(4) 0.140(6) 0.041(4) -0.002(3) -0.018(3)
O11 0.076(3) 0.058(2) 0.151(4) -0.044(2) -0.055(3) 0.0110(19)
Cl1 0.0304(4) 0.0268(4) 0.0210(4) -0.0014(3) 0.0046(3) 0.0044(3)
O1 0.0565(17) 0.0594(17) 0.0203(12) -0.0005(11) 0.0009(11) 0.0112(14)
O2 0.0393(15) 0.0524(16) 0.0389(15) 0.0066(12) -0.0024(12) 0.0123(12)
O3 0.0568(17) 0.0287(13) 0.0533(17) -0.0107(12) 0.0146(14) -0.0036(12)
O4 0.0373(14) 0.0337(13) 0.0471(15) -0.0018(11) 0.0129(12) -0.0013(11)
Cl2 0.0309(4) 0.0326(4) 0.0229(4) -0.0041(3) 0.0067(3) -0.0068(3)
O5 0.0563(18) 0.080(2) 0.0230(13) -0.0080(13) -0.0009(12) 0.0000(15)
O6 0.0402(15) 0.0597(18) 0.0547(18) -0.0187(14) 0.0010(13) -0.0189(13)
O7 0.0331(15) 0.070(2) 0.072(2) -0.0280(16) 0.0196(14) -0.0052(14)
O8 0.111(3) 0.0383(17) 0.057(2) 0.0116(14) 0.0114(19) -0.0065(17)

loop_
_atom_type_symbol
_atom_type_description
_atom_type_scat_dispersion_real
_atom_type_scat_dispersion_imag
_atom_type_scat_source
C C 0.0033 0.0016 'International Tables Vol C Tables 4.2.6.8 and 6.1.1.4'
H H 0.0000 0.0000 'International Tables Vol C Tables 4.2.6.8 and 6.1.1.4'
N N 0.0061 0.0033 'International Tables Vol C Tables 4.2.6.8 and 6.1.1.4'
O O 0.0106 0.0060 'International Tables Vol C Tables 4.2.6.8 and 6.1.1.4'
S S 0.1246 0.1234 'International Tables Vol C Tables 4.2.6.8 and 6.1.1.4'
Cl Cl 0.1484 0.1585 'International Tables Vol C Tables 4.2.6.8 and 6.1.1.4'
Cu Cu 0.3201 1.2651 'International Tables Vol C Tables 4.2.6.8 and 6.1.1.4'

loop_
_geom_angle_atom_site_label_1
_geom_angle_atom_site_label_2
_geom_angle_atom_site_label_3
_geom_angle
N4 Cu1 N8 137.97(9)
N4 Cu1 N1 80.92(9)
N8 Cu1 N1 110.03(9)
N4 Cu1 N5 107.96(9)
N8 Cu1 N5 81.51(9)
N1 Cu1 N5 152.10(9)
N4 Cu1 Cu2 111.69(7)
N8 Cu1 Cu2 110.34(7)
N1 Cu1 Cu2 75.68(6)
N5 Cu1 Cu2 76.48(6)
N3 Cu2 N7 136.96(9)
N3 Cu2 N2 80.36(9)
N7 Cu2 N2 108.88(9)
N3 Cu2 N6 109.39(9)
N7 Cu2 N6 80.80(9)
N2 Cu2 N6 154.14(9)
N3 Cu2 Cu1 112.04(7)
N7 Cu2 Cu1 110.98(7)
N2 Cu2 Cu1 76.48(6)
N6 Cu2 Cu1 77.67(6)
C15 S1 C20 103.22(15)
C23 S2 C28 103.14(16)
C43 S3 C48 101.80(16)
C51 S4 C56 102.68(18)
C1 N1 C12 118.4(2)
C1 N1 Cu1 110.13(17)
C12 N1 Cu1 126.74(18)
C10 N2 C11 118.1(2)
C10 N2 Cu2 110.38(18)
C11 N2 Cu2 126.03(18)
C21 N3 C22 121.0(2)
C21 N3 Cu2 113.32(19)
C22 N3 Cu2 124.83(18)
C13 N4 C14 120.7(2)
C13 N4 Cu1 112.66(19)
C14 N4 Cu1 124.75(18)
C29 N5 C40 118.0(2)
C29 N5 Cu1 108.97(17)
C40 N5 Cu1 128.49(18)
C38 N6 C39 118.2(2)
C38 N6 Cu2 109.98(18)
C39 N6 Cu2 127.20(18)
C49 N7 C50 119.4(2)
C49 N7 Cu2 112.01(18)
C50 N7 Cu2 127.39(18)
C41 N8 C42 119.1(2)
C41 N8 Cu1 111.00(19)
C42 N8 Cu1 127.82(17)
N1 C1 C2 122.8(3)
N1 C1 C13 115.5(2)
C2 C1 C13 121.7(3)
C3 C2 C1 118.9(3)
C2 C3 C4 119.5(3)
C3 C4 C12 117.9(3)
C3 C4 C5 122.1(3)
C12 C4 C5 120.0(3)
C6 C5 C4 121.1(3)
C5 C6 C7 120.6(3)
C8 C7 C11 117.9(3)
C8 C7 C6 121.9(3)
C11 C7 C6 120.2(3)
C9 C8 C7 119.6(3)
C8 C9 C10 118.9(3)
N2 C10 C9 123.0(3)
N2 C10 C21 114.7(2)
C9 C10 C21 122.2(3)
N2 C11 C7 122.3(3)
N2 C11 C12 118.8(2)
C7 C11 C12 118.9(2)
N1 C12 C4 122.1(3)
N1 C12 C11 119.2(2)
C4 C12 C11 118.7(2)
N4 C13 C1 117.2(2)
C19 C14 C15 120.6(3)
C19 C14 N4 121.0(2)
C15 C14 N4 118.2(2)
C16 C15 C14 118.5(3)
C16 C15 S1 124.6(2)
C14 C15 S1 116.9(2)
C17 C16 C15 120.3(3)
C18 C17 C16 120.8(3)
C19 C18 C17 119.9(3)
C18 C19 C14 119.8(3)
N3 C21 C10 117.3(2)
C27 C22 C23 120.7(3)
C27 C22 N3 120.7(2)
C23 C22 N3 118.3(2)
C24 C23 C22 118.7(3)
C24 C23 S2 125.2(2)
C22 C23 S2 116.1(2)
C25 C24 C23 120.3(3)
C26 C25 C24 121.0(3)
C25 C26 C27 119.5(3)
C26 C27 C22 119.9(3)
N5 C29 C30 123.0(3)
N5 C29 C41 115.3(2)
C30 C29 C41 121.7(3)
C31 C30 C29 118.8(3)
C30 C31 C32 120.1(3)
C31 C32 C40 117.6(3)
C31 C32 C33 123.1(3)
C40 C32 C33 119.2(3)
C34 C33 C32 121.5(3)
C33 C34 C35 121.1(3)
C36 C35 C39 118.1(3)
C36 C35 C34 122.4(3)
C39 C35 C34 119.5(3)
C37 C36 C35 119.4(3)
C36 C37 C38 118.7(3)
N6 C38 C37 123.3(3)
N6 C38 C49 115.1(2)
C37 C38 C49 121.6(2)
N6 C39 C35 121.9(2)
N6 C39 C40 119.1(2)
C35 C39 C40 119.1(2)
N5 C40 C32 122.3(2)
N5 C40 C39 118.9(2)
C32 C40 C39 118.8(2)
N8 C41 C29 118.9(3)
C47 C42 C43 119.6(3)
C47 C42 N8 119.4(2)
C43 C42 N8 120.7(3)
C44 C43 C42 118.2(3)
C44 C43 S3 123.5(2)
C42 C43 S3 118.2(2)
C45 C44 C43 121.3(3)
C46 C45 C44 120.0(3)
C45 C46 C47 119.9(3)
C46 C47 C42 120.9(3)
N7 C49 C38 118.3(2)
C55 C50 C51 120.7(3)
C55 C50 N7 120.1(3)
C51 C50 N7 119.0(3)
C52 C51 C50 118.4(3)
C52 C51 S4 125.2(2)
C50 C51 S4 116.4(2)
C53 C52 C51 120.9(3)
C52 C53 C54 120.3(3)
C55 C54 C53 119.9(3)
C54 C55 C50 119.8(3)
C57 N9 C59 121.4(3)
C57 N9 C58 121.9(3)
C59 N9 C58 116.6(3)
O9 C57 N9 125.5(4)
C60 N10 C61 120.8(3)
C60 N10 C62 122.0(3)
C61 N10 C62 116.9(3)
O10 C60 N10 125.9(4)
C63 N11 C64 121.3(4)
C63 N11 C65 123.9(5)
C64 N11 C65 114.9(4)
O11 C63 N11 123.8(5)
O1 Cl1 O2 109.82(15)
O1 Cl1 O3 109.32(16)
O2 Cl1 O3 109.51(17)
O1 Cl1 O4 109.90(17)
O2 Cl1 O4 108.80(16)
O3 Cl1 O4 109.47(15)
O8 Cl2 O5 109.07(19)
O8 Cl2 O6 110.1(2)
O5 Cl2 O6 109.26(17)
O8 Cl2 O7 109.2(2)
O5 Cl2 O7 110.67(19)
O6 Cl2 O7 108.56(17)

loop_
_geom_bond_atom_site_label_1
_geom_bond_atom_site_label_2
_geom_bond_distance
Cu1 N4 2.044(2)
Cu1 N8 2.048(2)
Cu1 N1 2.052(2)
Cu1 N5 2.057(2)
Cu1 Cu2 2.6953(8)
Cu2 N3 2.041(2)
Cu2 N7 2.046(2)
Cu2 N2 2.060(2)
Cu2 N6 2.061(2)
S1 C15 1.762(3)
S1 C20 1.798(3)
S2 C23 1.763(3)
S2 C28 1.793(3)
S3 C43 1.763(3)
S3 C48 1.803(3)
S4 C51 1.762(3)
S4 C56 1.787(4)
N1 C1 1.342(3)
N1 C12 1.358(3)
N2 C10 1.348(3)
N2 C11 1.354(3)
N3 C21 1.286(4)
N3 C22 1.417(3)
N4 C13 1.288(3)
N4 C14 1.424(4)
N5 C29 1.346(3)
N5 C40 1.360(3)
N6 C38 1.341(3)
N6 C39 1.352(3)
N7 C49 1.291(3)
N7 C50 1.422(3)
N8 C41 1.290(3)
N8 C42 1.424(3)
C1 C2 1.408(4)
C1 C13 1.461(4)
C2 C3 1.372(4)
C3 C4 1.412(4)
C4 C12 1.413(4)
C4 C5 1.433(4)
C5 C6 1.349(4)
C6 C7 1.436(4)
C7 C8 1.409(4)
C7 C11 1.410(4)
C8 C9 1.372(4)
C9 C10 1.398(4)
C10 C21 1.464(4)
C11 C12 1.456(4)
C14 C19 1.397(4)
C14 C15 1.406(4)
C15 C16 1.399(4)
C16 C17 1.387(4)
C17 C18 1.386(4)
C18 C19 1.385(4)
C22 C27 1.398(4)
C22 C23 1.403(4)
C23 C24 1.395(4)
C24 C25 1.389(4)
C25 C26 1.385(4)
C26 C27 1.391(4)
C29 C30 1.406(4)
C29 C41 1.457(4)
C30 C31 1.369(4)
C31 C32 1.404(4)
C32 C40 1.419(4)
C32 C33 1.434(4)
C33 C34 1.346(4)
C34 C35 1.434(4)
C35 C36 1.410(4)
C35 C39 1.414(4)
C36 C37 1.370(4)
C37 C38 1.401(4)
C38 C49 1.461(4)
C39 C40 1.458(4)
C42 C47 1.396(4)
C42 C43 1.412(4)
C43 C44 1.396(4)
C44 C45 1.390(5)
C45 C46 1.379(5)
C46 C47 1.382(4)
C50 C55 1.388(4)
C50 C51 1.408(4)
C51 C52 1.390(4)
C52 C53 1.380(5)
C53 C54 1.392(5)
C54 C55 1.385(4)
N9 C57 1.324(4)
N9 C59 1.449(4)
N9 C58 1.453(4)
C57 O9 1.226(4)
N10 C60 1.323(4)
N10 C61 1.445(4)
N10 C62 1.448(4)
C60 O10 1.226(4)
N11 C63 1.302(6)
N11 C64 1.448(5)
N11 C65 1.460(6)
C63 O11 1.251(7)
Cl1 O1 1.434(2)
Cl1 O2 1.436(3)
Cl1 O3 1.439(2)
Cl1 O4 1.440(2)
Cl2 O8 1.419(3)
Cl2 O5 1.423(3)
Cl2 O6 1.428(3)
Cl2 O7 1.429(3)
